data_1536001
loop_
_publ_author_name
'Nilges, S.'
'Nilges, T.'
'Pfitzner, A.'
'Haeuseler, H.'

_publ_section_title
;
 (Cu Br)2 P8 Se3: preparation, structural, and vibrational sprectroscopic
 characterization of an adduct of P8 Se3 cages to Cu2 Br2 rhombs
;
_journal_name_full 'Journal of Molecular Structure'
_journal_page_first 89
_journal_page_last 94
_journal_volume 706
_journal_year 2004
_chemical_formula_sum 'Br2 Cu2 P8 Se3'
_chemical_name_systematic '(Cu Br)2 P8 Se3'
_space_group_IT_number 57
_symmetry_space_group_name_Hall '-P 2c 2b'
_symmetry_space_group_name_H-M 'P b c m'
_cell_angle_alpha 90
_cell_angle_beta 90
_cell_angle_gamma 90
_cell_formula_units_Z 4
_cell_length_a 8.761
_cell_length_b 11.957
_cell_length_c 13.858
_cell_volume 1451.699
_citation_journal_id_ASTM JMOSB4
_cod_data_source_file Nilges_JMOSB4_2004_1382.cif
_cod_data_source_block Br2Cu2P8Se3
_cod_original_cell_volume 1451.698
_cod_database_code 1536001

loop_
_symmetry_equiv_pos_as_xyz
x,y,z
-x,-y,z+1/2
x,-y+1/2,-z
-x,y+1/2,-z+1/2
-x,-y,-z
x,y,-z-1/2
-x,y-1/2,z
x,-y-1/2,z-1/2

loop_
_atom_site_label
_atom_site_type_symbol
_atom_site_fract_x
_atom_site_fract_y
_atom_site_fract_z
_atom_site_occupancy
_atom_site_U_iso_or_equiv
Br1 Br-1 0.0837 0.07533 0.25 1 0.0
Br2 Br-1 -0.2701 -0.125 0.25 1 0.0
P2 P 0.0887 -0.1951 0.39241 1 0.0
Cu1 Cu+1 -0.2061 0.07193 0.25 1 0.0
P4 P 0.202 -0.0627 0.4777 1 0.0
P3 P 0.4802 -0.2579 0.41878 1 0.0
Se1 Se-2 -0.0886 -0.25 0.5 1 0.0
Se2 Se-2 0.4204 -0.07668 0.38919 1 0.0
P1 P -0.2549 0.1622 0.38995 1 0.0
Cu2 Cu+1 0.0078 -0.12497 0.25 1 0.0
